data_7117825
loop_
_publ_author_name
'Marina Fukawa'
'Takayuki Sato'
'Yoshio Kabe'

_publ_section_title
;
 A hydrogen bonded molecular capsule versus a 3D network of tripodal
 organopolysilanols
;
_journal_name_full Chem.Commun.
_journal_page_first 14746
_journal_paper_doi 10.1039/C5cc04515K
_journal_volume 51
_journal_year 2015
_chemical_formula_sum 'C21 H42 O3 Si3'
_chemical_formula_weight 426.82
_chemical_melting_point 459
_chemical_name_common tris(dimethylhydroxysilylmethyl)triethylbenzene
_chemical_name_systematic
;
 ?
;
_space_group_IT_number 198
_symmetry_cell_setting cubic
_symmetry_space_group_name_Hall 'P 2ac 2ab 3'
_symmetry_space_group_name_H-M 'P 21 3'
_atom_sites_solution_hydrogens geom
_atom_sites_solution_primary direct
_atom_sites_solution_secondary difmap
_audit_creation_method SHELXL-97
_audit_update_record
;
2015-07-02 deposited with the CCDC.
2015-08-10 downloaded from the CCDC.
;
_cell_angle_alpha 90.00
_cell_angle_beta 90.00
_cell_angle_gamma 90.00
_cell_formula_units_Z 8
_cell_length_a 17.538(3)
_cell_length_b 17.538(3)
_cell_length_c 17.538(3)
_cell_measurement_reflns_used 14197
_cell_measurement_temperature 120(2)
_cell_measurement_theta_max 27.4623
_cell_measurement_theta_min 3.8535
_cell_volume 5394.4(16)
_computing_cell_refinement 'CrystalClear (Rigaku Inc., 2008)'
_computing_data_collection 'CrystalClear (Rigaku Inc., 2008)'
_computing_data_reduction 'CrystalClear (Rigaku Inc., 2008)'
_computing_molecular_graphics 'Ortep-3 for Windows (Farrugia, 1997)'
_computing_publication_material 'WinGX publication routines (Farrugia, 1999)'
_computing_structure_refinement 'SHELXL-97 (Sheldrick, 1997)'
_computing_structure_solution 'SHELXS-97 (Sheldrick, 1990)'
_diffrn_ambient_temperature 120(2)
_diffrn_measured_fraction_theta_full 0.995
_diffrn_measured_fraction_theta_max 0.995
_diffrn_measurement_device_type
;
'Saturn724+ (4x4 bin mode)'
;
_diffrn_radiation_monochromator graphite
_diffrn_radiation_source 'fine-focus sealed tube'
_diffrn_radiation_type MoK\a
_diffrn_radiation_wavelength 0.71073
_diffrn_reflns_av_R_equivalents 0.0758
_diffrn_reflns_av_sigmaI/netI 0.0300
_diffrn_reflns_limit_h_max 21
_diffrn_reflns_limit_h_min -22
_diffrn_reflns_limit_k_max 21
_diffrn_reflns_limit_k_min -22
_diffrn_reflns_limit_l_max 22
_diffrn_reflns_limit_l_min -22
_diffrn_reflns_number 43825
_diffrn_reflns_theta_full 27.46
_diffrn_reflns_theta_max 27.46
_diffrn_reflns_theta_min 3.49
_exptl_absorpt_coefficient_mu 0.192
_exptl_absorpt_correction_type none
_exptl_crystal_colour colorless
_exptl_crystal_density_diffrn 1.051
_exptl_crystal_density_method 'not measured'
_exptl_crystal_description granule
_exptl_crystal_F_000 1872
_exptl_crystal_size_max 0.27
_exptl_crystal_size_mid 0.27
_exptl_crystal_size_min 0.25
_refine_diff_density_max 0.300
_refine_diff_density_min -0.285
_refine_diff_density_rms 0.043
_refine_ls_abs_structure_details 'Flack H D (1983), Acta Cryst. A39, 876-881'
_refine_ls_abs_structure_Flack 0.8(3)
_refine_ls_extinction_method none
_refine_ls_goodness_of_fit_ref 1.124
_refine_ls_hydrogen_treatment mixed
_refine_ls_matrix_type full
_refine_ls_number_parameters 169
_refine_ls_number_reflns 4127
_refine_ls_number_restraints 0
_refine_ls_restrained_S_all 1.124
_refine_ls_R_factor_all 0.0534
_refine_ls_R_factor_gt 0.0513
_refine_ls_shift/su_max 0.000
_refine_ls_shift/su_mean 0.000
_refine_ls_structure_factor_coef Fsqd
_refine_ls_weighting_details 'calc w=1/[\s^2^(Fo^2^)+(0.0558P)^2^+2.1771P] where P=(Fo^2^+2Fc^2^)/3'
_refine_ls_weighting_scheme calc
_refine_ls_wR_factor_gt 0.1203
_refine_ls_wR_factor_ref 0.1219
_reflns_number_gt 3938
_reflns_number_total 4127
_reflns_threshold_expression >2sigma(I)
_cod_data_source_file c5cc04515k2.cif.txt
_cod_data_source_block Et3C6(CH2SiMe2OH)3_3a
_cod_original_cell_volume 5394.4(13)
_cod_original_sg_symbol_H-M 'P 213'
_cod_database_code 7117825

loop_
_symmetry_equiv_pos_as_xyz
'x, y, z'
'-x+1/2, -y, z+1/2'
'x+1/2, -y+1/2, -z'
'-x, y+1/2, -z+1/2'
'z, x, y'
'y, z, x'
'-z+1/2, -x, y+1/2'
'-y, z+1/2, -x+1/2'
'z+1/2, -x+1/2, -y'
'-y+1/2, -z, x+1/2'
'-z, x+1/2, -y+1/2'
'y+1/2, -z+1/2, -x'

loop_
_atom_site_label
_atom_site_type_symbol
_atom_site_fract_x
_atom_site_fract_y
_atom_site_fract_z
_atom_site_U_iso_or_equiv
_atom_site_adp_type
_atom_site_occupancy
_atom_site_symmetry_multiplicity
_atom_site_calc_flag
_atom_site_refinement_flags
_atom_site_disorder_assembly
_atom_site_disorder_group
Si2 Si 0.61945(5) 0.34442(5) 0.39729(5) 0.0240(2) Uani 1 1 d . . .
Si1 Si 0.39723(5) 0.11928(5) 0.65588(5) 0.0255(2) Uani 1 1 d . . .
O3 O 0.32535(11) 0.18044(12) 0.64979(16) 0.0307(5) Uani 1 1 d . . .
O4 O 0.67932(12) 0.35297(16) 0.32570(13) 0.0327(5) Uani 1 1 d . . .
C13 C 0.53187(19) 0.44936(18) 0.55809(18) 0.0240(6) Uani 1 1 d . . .
C14 C 0.55113(19) 0.38141(19) 0.60500(18) 0.0316(7) Uani 1 1 d . . .
H14A H 0.5731 0.3430 0.5718 0.038 Uiso 1 1 calc R . .
H14B H 0.5042 0.3606 0.6257 0.038 Uiso 1 1 calc R . .
C7 C 0.60667(16) 0.05102(18) 0.62170(16) 0.0238(6) Uani 1 1 d . . .
H7A H 0.5743 0.0736 0.6604 0.029 Uiso 1 1 calc R . .
H7B H 0.6279 0.0043 0.6424 0.029 Uiso 1 1 calc R . .
C12 C 0.5777(2) 0.46920(17) 0.49491(16) 0.0213(7) Uani 1 1 d . . .
C17 C 0.52272(16) 0.3612(2) 0.35357(19) 0.0285(7) Uani 1 1 d . . .
H17A H 0.5231 0.4084 0.3260 0.043 Uiso 1 1 calc R . .
H17B H 0.4850 0.3634 0.3931 0.043 Uiso 1 1 calc R . .
H17C H 0.5108 0.3202 0.3193 0.043 Uiso 1 1 calc R . .
C5 C 0.49450(18) 0.0763(2) 0.53178(19) 0.0259(7) Uani 1 1 d . . .
C8 C 0.67122(18) 0.10596(19) 0.6028(2) 0.0371(8) Uani 1 1 d . . .
H8A H 0.7046 0.0829 0.5660 0.056 Uiso 1 1 calc R . .
H8B H 0.6994 0.1174 0.6483 0.056 Uiso 1 1 calc R . .
H8C H 0.6504 0.1522 0.5821 0.056 Uiso 1 1 calc R . .
C6 C 0.55809(19) 0.03193(19) 0.55067(17) 0.0226(6) Uani 1 1 d . . .
C9 C 0.47076(17) 0.14343(18) 0.5830(2) 0.0338(8) Uani 1 1 d . . .
H9A H 0.4513 0.1841 0.5510 0.041 Uiso 1 1 calc R . .
H9B H 0.5157 0.1627 0.6089 0.041 Uiso 1 1 calc R . .
C16 C 0.64447(15) 0.41948(15) 0.47245(17) 0.0195(6) Uani 1 1 d . . .
H16A H 0.6637 0.3939 0.5176 0.023 Uiso 1 1 calc R . .
H16B H 0.6849 0.4517 0.4528 0.023 Uiso 1 1 calc R . .
C15 C 0.60695(19) 0.3958(2) 0.6716(2) 0.0391(8) Uani 1 1 d . . .
H15A H 0.6563 0.4087 0.6517 0.059 Uiso 1 1 calc R . .
H15B H 0.6109 0.3506 0.7022 0.059 Uiso 1 1 calc R . .
H15C H 0.5884 0.4371 0.7024 0.059 Uiso 1 1 calc R . .
C11 C 0.4392(2) 0.1261(2) 0.75355(19) 0.0443(9) Uani 1 1 d . . .
H11A H 0.4648 0.1742 0.7591 0.066 Uiso 1 1 calc R . .
H11B H 0.4751 0.0854 0.7609 0.066 Uiso 1 1 calc R . .
H11C H 0.3993 0.1222 0.7909 0.066 Uiso 1 1 calc R . .
C10 C 0.35476(19) 0.02530(18) 0.6410(2) 0.0329(8) Uani 1 1 d . . .
H10A H 0.3128 0.0186 0.6754 0.049 Uiso 1 1 calc R . .
H10B H 0.3923 -0.0134 0.6503 0.049 Uiso 1 1 calc R . .
H10C H 0.3369 0.0213 0.5894 0.049 Uiso 1 1 calc R . .
C18 C 0.6248(2) 0.24786(17) 0.43918(18) 0.0364(8) Uani 1 1 d . . .
H18A H 0.6116 0.2107 0.4012 0.055 Uiso 1 1 calc R . .
H18B H 0.5899 0.2442 0.4812 0.055 Uiso 1 1 calc R . .
H18C H 0.6757 0.2385 0.4569 0.055 Uiso 1 1 calc R . .
H3 H 0.3374 0.2297 0.6496 0.055 Uiso 1 1 d . . .
H4 H 0.7270 0.3498 0.3444 0.055 Uiso 1 1 d . . .

loop_
_atom_site_aniso_label
_atom_site_aniso_U_11
_atom_site_aniso_U_22
_atom_site_aniso_U_33
_atom_site_aniso_U_23
_atom_site_aniso_U_13
_atom_site_aniso_U_12
Si2 0.0211(4) 0.0274(4) 0.0233(4) -0.0022(4) -0.0008(4) 0.0044(4)
Si1 0.0223(4) 0.0260(4) 0.0283(4) -0.0030(4) -0.0004(4) 0.0010(4)
O3 0.0186(9) 0.0242(10) 0.0492(14) -0.0011(12) 0.0040(11) 0.0027(9)
O4 0.0262(11) 0.0414(13) 0.0305(11) -0.0027(12) -0.0029(10) 0.0067(12)
C13 0.0246(15) 0.0262(15) 0.0212(15) 0.0028(14) -0.0011(14) 0.0021(14)
C14 0.0288(15) 0.0339(17) 0.0320(16) -0.0018(16) -0.0004(15) -0.0046(15)
C7 0.0231(13) 0.0307(14) 0.0175(13) -0.0066(12) -0.0077(13) 0.0023(14)
C12 0.0253(16) 0.0213(16) 0.0175(14) -0.0048(13) -0.0030(11) -0.0038(13)
C17 0.0144(12) 0.0368(18) 0.0343(16) -0.0031(15) -0.0070(13) 0.0002(13)
C5 0.0300(17) 0.0190(15) 0.0286(18) -0.0030(14) 0.0018(15) -0.0014(12)
C8 0.0199(13) 0.0408(18) 0.0507(19) 0.001(2) -0.0176(16) -0.0091(15)
C6 0.0230(15) 0.0271(15) 0.0176(13) 0.0045(13) 0.0041(13) -0.0053(14)
C9 0.0198(15) 0.0297(17) 0.052(2) -0.0023(17) -0.0087(16) 0.0055(14)
C16 0.0172(13) 0.0113(11) 0.0299(15) -0.0072(12) -0.0057(12) 0.0021(11)
C15 0.0353(17) 0.0376(17) 0.0443(19) 0.0008(18) -0.0032(18) -0.0017(19)
C11 0.049(2) 0.051(2) 0.0326(18) -0.0085(19) 0.0005(18) -0.013(2)
C10 0.0322(16) 0.0346(16) 0.0320(17) -0.0020(16) 0.0033(15) 0.0038(15)
C18 0.056(2) 0.0273(16) 0.0258(15) -0.0010(14) 0.0049(17) 0.0029(18)

loop_
_atom_type_symbol
_atom_type_description
_atom_type_scat_dispersion_real
_atom_type_scat_dispersion_imag
_atom_type_scat_source
C C 0.0033 0.0016 'International Tables Vol C Tables 4.2.6.8 and 6.1.1.4'
H H 0.0000 0.0000 'International Tables Vol C Tables 4.2.6.8 and 6.1.1.4'
O O 0.0106 0.0060 'International Tables Vol C Tables 4.2.6.8 and 6.1.1.4'
Si Si 0.0817 0.0704 'International Tables Vol C Tables 4.2.6.8 and 6.1.1.4'

loop_
_geom_angle_atom_site_label_1
_geom_angle_atom_site_label_2
_geom_angle_atom_site_label_3
_geom_angle
_geom_angle_site_symmetry_1
_geom_angle_site_symmetry_3
O4 Si2 C18 110.78(16) . .
O4 Si2 C17 104.48(13) . .
C18 Si2 C17 110.49(17) . .
O4 Si2 C16 108.48(14) . .
C18 Si2 C16 110.17(14) . .
C17 Si2 C16 112.30(13) . .
O3 Si1 C10 105.32(13) . .
O3 Si1 C9 109.56(15) . .
C10 Si1 C9 112.88(15) . .
O3 Si1 C11 108.48(17) . .
C10 Si1 C11 110.46(17) . .
C9 Si1 C11 109.96(16) . .
C12 C13 C12 119.9(3) 6 .
C12 C13 C14 119.9(3) 6 .
C12 C13 C14 120.2(3) . .
C13 C14 C15 115.6(3) . .
C8 C7 C6 111.8(2) . .
C13 C12 C13 120.0(3) 5 .
C13 C12 C16 119.6(3) 5 .
C13 C12 C16 120.2(3) . .
C6 C5 C6 120.7(3) . 11_645
C6 C5 C9 120.2(3) . .
C6 C5 C9 119.0(3) 11_645 .
C5 C6 C5 119.3(3) . 12_556
C5 C6 C7 120.6(3) . .
C5 C6 C7 120.1(3) 12_556 .
C5 C9 Si1 114.4(2) . .
C12 C16 Si2 113.48(19) . .

loop_
_geom_bond_atom_site_label_1
_geom_bond_atom_site_label_2
_geom_bond_distance
_geom_bond_site_symmetry_2
Si2 O4 1.644(3) .
Si2 C18 1.848(3) .
Si2 C17 1.885(3) .
Si2 C16 1.914(3) .
Si1 O3 1.659(2) .
Si1 C10 1.828(3) .
Si1 C9 1.864(4) .
Si1 C11 1.868(4) .
C13 C12 1.401(4) 6
C13 C12 1.412(4) .
C13 C14 1.487(5) .
C14 C15 1.545(4) .
C7 C8 1.523(4) .
C7 C6 1.546(4) .
C12 C13 1.401(4) 5
C12 C16 1.512(4) .
C5 C6 1.399(4) .
C5 C6 1.406(4) 11_645
C5 C9 1.539(4) .
C6 C5 1.406(4) 12_556

loop_
_geom_torsion_atom_site_label_1
_geom_torsion_atom_site_label_2
_geom_torsion_atom_site_label_3
_geom_torsion_atom_site_label_4
_geom_torsion
_geom_torsion_site_symmetry_1
_geom_torsion_site_symmetry_2
_geom_torsion_site_symmetry_3
_geom_torsion_site_symmetry_4
C12 C13 C14 C15 -90.2(4) 6 . . .
C12 C13 C14 C15 88.2(4) . . . .
C12 C13 C12 C13 -3.6(6) 6 . . 5
C14 C13 C12 C13 178.01(19) . . . 5
C12 C13 C12 C16 -178.78(18) 6 . . .
C14 C13 C12 C16 2.8(4) . . . .
C6 C5 C6 C5 -0.5(6) 11_645 . . 12_556
C9 C5 C6 C5 176.41(19) . . . 12_556
C6 C5 C6 C7 -178.7(2) 11_645 . . .
C9 C5 C6 C7 -1.8(5) . . . .
C8 C7 C6 C5 -90.0(3) . . . .
C8 C7 C6 C5 91.8(3) . . . 12_556
C6 C5 C9 Si1 -94.0(3) . . . .
C6 C5 C9 Si1 83.0(4) 11_645 . . .
O3 Si1 C9 C5 -127.7(2) . . . .
C10 Si1 C9 C5 -10.7(3) . . . .
C11 Si1 C9 C5 113.2(3) . . . .
C13 C12 C16 Si2 -82.4(3) 5 . . .
C13 C12 C16 Si2 92.9(3) . . . .
O4 Si2 C16 C12 126.3(2) . . . .
C18 Si2 C16 C12 -112.3(3) . . . .
C17 Si2 C16 C12 11.3(3) . . . .
